data_1516822
loop_
_publ_author_name
'Peng Hu'
'Congming Zhang'
'Yuanyuan Gao'
'Yungai Li'
'Yue Ma'
'Licun Li'
'Daizheng Liao'

_publ_section_title
;
 Lanthanide-radical linear chain compounds based on
 2,4,4,5,5-pentamethylimidazoline-1-oxyl-3-oxide: Structure and magnetic
 properties
;
_journal_name_full
;
Inorganica Chimica Acta
;
_journal_page_first 136
_journal_page_last 140
_journal_volume 398
_journal_year 2013
_chemical_formula_sum 'C23 H18 F18 N2 O8 Y'
_chemical_formula_weight 881.30
_space_group_IT_number 14
_symmetry_cell_setting monoclinic
_symmetry_space_group_name_Hall '-P 2yn'
_symmetry_space_group_name_H-M 'P 1 21/n 1'
_atom_sites_solution_hydrogens geom
_atom_sites_solution_primary direct
_atom_sites_solution_secondary difmap
_cell_angle_alpha 90.00
_cell_angle_beta 93.815(4)
_cell_angle_gamma 90.00
_cell_formula_units_Z 4
_cell_length_a 10.796(2)
_cell_length_b 16.078(3)
_cell_length_c 19.198(4)
_cell_measurement_reflns_used 10217
_cell_measurement_temperature 113(2)
_cell_measurement_theta_max 27.9
_cell_measurement_theta_min 1.3
_cell_volume 3325.0(11)
_computing_cell_refinement CrystalClear
_computing_data_collection CrystalClear
_computing_data_reduction CrystalClear
_computing_molecular_graphics 'Bruker SHELXTL'
_computing_publication_material 'CrystalStructure 3.8'
_computing_structure_refinement 'SHELXL-97 (Sheldrick, 1997)'
_computing_structure_solution 'SHELXS-97 (Sheldrick, 1990)'
_diffrn_ambient_temperature 113(2)
_diffrn_measured_fraction_theta_full 0.990
_diffrn_measured_fraction_theta_max 0.990
_diffrn_measurement_device_type 'CCD area detector'
_diffrn_measurement_method 'phi and omega scans'
_diffrn_radiation_monochromator graphite
_diffrn_radiation_source 'fine-focus sealed tube'
_diffrn_radiation_type MoK\a
_diffrn_radiation_wavelength 0.71073
_diffrn_reflns_av_R_equivalents 0.0514
_diffrn_reflns_av_sigmaI/netI 0.0484
_diffrn_reflns_limit_h_max 12
_diffrn_reflns_limit_h_min -12
_diffrn_reflns_limit_k_max 19
_diffrn_reflns_limit_k_min -18
_diffrn_reflns_limit_l_max 20
_diffrn_reflns_limit_l_min -22
_diffrn_reflns_number 24737
_diffrn_reflns_theta_full 25.01
_diffrn_reflns_theta_max 25.01
_diffrn_reflns_theta_min 1.65
_exptl_absorpt_coefficient_mu 1.901
_exptl_absorpt_correction_T_max 1.000
_exptl_absorpt_correction_T_min 0.781
_exptl_absorpt_correction_type multi-scan
_exptl_crystal_colour red
_exptl_crystal_density_diffrn 1.761
_exptl_crystal_density_method 'not measured'
_exptl_crystal_description Prism
_exptl_crystal_F_000 1740
_exptl_crystal_size_max 0.30
_exptl_crystal_size_mid 0.25
_exptl_crystal_size_min 0.20
_refine_diff_density_max 0.964
_refine_diff_density_min -0.763
_refine_diff_density_rms 0.086
_refine_ls_extinction_method none
_refine_ls_goodness_of_fit_ref 1.012
_refine_ls_hydrogen_treatment constr
_refine_ls_matrix_type full
_refine_ls_number_parameters 471
_refine_ls_number_reflns 5800
_refine_ls_number_restraints 37
_refine_ls_restrained_S_all 1.010
_refine_ls_R_factor_all 0.0683
_refine_ls_R_factor_gt 0.0594
_refine_ls_shift/su_max 0.000
_refine_ls_shift/su_mean 0.000
_refine_ls_structure_factor_coef Fsqd
_refine_ls_weighting_details 'calc w=1/[\s^2^(Fo^2^)+(0.1000P)^2^+4.0000P] where P=(Fo^2^+2Fc^2^)/3'
_refine_ls_weighting_scheme calc
_refine_ls_wR_factor_gt 0.1568
_refine_ls_wR_factor_ref 0.1645
_reflns_number_gt 5167
_reflns_number_total 5800
_reflns_threshold_expression >2sigma(I)
_cod_data_source_file ICA-2013-398-136-140-1.cif
_cod_data_source_block I
_cod_depositor_comments
;
The following automatic conversions were performed:

'_exptl_absorpt_correction_type' value 'Multi-scan' changed to
'multi-scan' according to the built-in table from CIF Core dictionary
named 'cif_core.dic' version 2.4.1 from 2010-06-29.

Automatic conversion script
Id: cif_fix_values 2281 2013-09-26 08:29:07Z andrius 
;
_cod_original_cell_volume 3325.0(12)
_cod_original_sg_symbol_H-M P21/n
_cod_database_code 1516822

loop_
_symmetry_equiv_pos_as_xyz
'x, y, z'
'-x+1/2, y+1/2, -z+1/2'
'-x, -y, -z'
'x-1/2, -y-1/2, z-1/2'

loop_
_atom_site_label
_atom_site_type_symbol
_atom_site_fract_x
_atom_site_fract_y
_atom_site_fract_z
_atom_site_U_iso_or_equiv
_atom_site_adp_type
_atom_site_occupancy
_atom_site_symmetry_multiplicity
_atom_site_calc_flag
_atom_site_refinement_flags
_atom_site_disorder_assembly
_atom_site_disorder_group
Y1 Y 0.71023(4) 0.03743(2) 0.23551(2) 0.02483(17) Uani 1 1 d . . .
O3 O 0.5430(3) 0.07986(19) 0.29860(15) 0.0319(7) Uani 1 1 d . . .
O6 O 0.7543(3) -0.0010(2) 0.12267(16) 0.0362(8) Uani 1 1 d . . .
O2 O 0.7106(3) -0.07349(19) 0.31336(16) 0.0324(7) Uani 1 1 d . . .
O5 O 0.5560(3) -0.0549(2) 0.19364(16) 0.0348(7) Uani 1 1 d . . .
F8 F 0.5313(3) 0.30909(17) 0.13036(15) 0.0460(7) Uani 1 1 d . . .
O7 O 0.9112(3) -0.0142(2) 0.24497(18) 0.0370(8) Uani 1 1 d . . .
O4 O 0.5979(3) 0.13566(19) 0.16877(16) 0.0316(7) Uani 1 1 d . . .
O8 O 0.7930(3) 0.08461(19) 0.34323(16) 0.0353(7) Uani 1 1 d . . .
F9 F 0.3503(3) 0.2575(2) 0.10614(17) 0.0576(9) Uani 1 1 d . . .
F7 F 0.5070(3) 0.21115(18) 0.05468(14) 0.0485(8) Uani 1 1 d . . .
C17 C 0.6985(4) -0.2131(3) 0.2847(2) 0.0262(9) Uani 1 1 d . B .
N2 N 0.6706(3) -0.1476(2) 0.32283(18) 0.0264(8) Uani 1 1 d . B .
F12 F 0.3652(3) 0.0714(2) 0.38845(17) 0.0586(9) Uani 1 1 d . . .
C9 C 0.6990(5) -0.0406(3) 0.0739(3) 0.0391(12) Uani 1 1 d . A .
F17 F 1.0989(3) -0.1209(2) 0.2395(2) 0.0649(10) Uani 1 1 d . . .
C3 C 0.4182(4) 0.1721(3) 0.2273(2) 0.0318(10) Uani 1 1 d . . .
H3 H 0.3429 0.2003 0.2231 0.038 Uiso 1 1 calc R . .
F13 F 0.8636(4) 0.1927(2) 0.44429(18) 0.0778(12) Uani 1 1 d . . .
C4 C 0.4980(4) 0.1752(3) 0.1738(2) 0.0296(10) Uani 1 1 d . . .
C5 C 0.4695(4) 0.2384(3) 0.1155(2) 0.0360(11) Uani 1 1 d . . .
C2 C 0.4512(4) 0.1264(3) 0.2876(2) 0.0302(10) Uani 1 1 d . . .
F5 F 0.3731(3) -0.1752(3) 0.07670(18) 0.0838(14) Uani 1 1 d . . .
C8 C 0.5890(5) -0.0838(3) 0.0753(3) 0.0436(12) Uani 1 1 d . . .
H8 H 0.5551 -0.1091 0.0348 0.052 Uiso 1 1 calc R . .
F10 F 0.2574(3) 0.1630(3) 0.3321(2) 0.0833(13) Uani 1 1 d . . .
C7 C 0.5283(4) -0.0900(3) 0.1365(2) 0.0356(11) Uani 1 1 d . . .
F6 F 0.3322(3) -0.1262(3) 0.1749(2) 0.0889(15) Uani 1 1 d . . .
F4 F 0.4651(4) -0.2236(3) 0.1704(2) 0.0794(12) Uani 1 1 d . . .
C16 C 0.7722(4) -0.2130(3) 0.2225(2) 0.0307(10) Uani 1 1 d . . .
H16A H 0.7238 -0.1892 0.1837 0.046 Uiso 1 1 calc R . .
H16B H 0.7944 -0.2690 0.2114 0.046 Uiso 1 1 calc R . .
H16C H 0.8461 -0.1806 0.2320 0.046 Uiso 1 1 calc R . .
C1 C 0.3729(5) 0.1388(3) 0.3501(3) 0.0440(13) Uani 1 1 d . . .
F16 F 1.1749(4) 0.0002(3) 0.2276(3) 0.1125(19) Uani 1 1 d . . .
F14 F 0.8284(5) 0.0749(3) 0.49015(19) 0.1012(16) Uani 1 1 d . . .
F15 F 1.0149(5) 0.1145(3) 0.4800(2) 0.1067(18) Uani 1 1 d . . .
F11 F 0.4236(4) 0.1981(2) 0.39105(19) 0.0827(13) Uani 1 1 d . . .
F3B F 0.7311(11) -0.0964(8) -0.0402(6) 0.0899(16) Uani 0.478(5) 1 d PU A 1
C6 C 0.4201(5) -0.1533(4) 0.1390(3) 0.0514(15) Uani 1 1 d . . .
C14 C 0.8955(5) 0.0739(3) 0.3762(3) 0.0414(12) Uani 1 1 d . . .
C13 C 0.9977(5) 0.0306(3) 0.3554(3) 0.0509(15) Uani 1 1 d . . .
H13 H 1.0687 0.0280 0.3855 0.061 Uiso 1 1 calc R . .
F2B F 0.7568(11) 0.0349(7) -0.0239(5) 0.0899(16) Uani 0.478(5) 1 d PU A 1
C12 C 0.9975(5) -0.0088(3) 0.2913(3) 0.0413(12) Uani 1 1 d . . .
C22B C 0.6243(15) -0.1200(10) 0.4447(8) 0.0564(12) Uani 0.388(7) 1 d P B 2
H22A H 0.7109 -0.1245 0.4591 0.085 Uiso 0.388(7) 1 calc PR B 2
H22B H 0.5756 -0.1397 0.4813 0.085 Uiso 0.388(7) 1 calc PR B 2
H22C H 0.6042 -0.0628 0.4348 0.085 Uiso 0.388(7) 1 calc PR B 2
C10 C 0.7643(7) -0.0438(4) 0.0066(3) 0.0602(18) Uani 1 1 d U . .
C21 C 0.5981(5) -0.1683(3) 0.3839(3) 0.0423(12) Uani 1 1 d . . .
F18 F 1.1990(4) -0.0641(3) 0.3250(3) 0.1107(18) Uani 1 1 d . . .
C11 C 1.1187(5) -0.0491(4) 0.2698(4) 0.0610(18) Uani 1 1 d . . .
F1A F 0.8353(9) -0.1154(7) 0.0102(4) 0.0899(16) Uani 0.478(5) 1 d PU A 2
C15 C 0.9013(7) 0.1143(4) 0.4480(3) 0.0618(17) Uani 1 1 d . . .
O1 O 0.6520(3) -0.35459(18) 0.28715(17) 0.0345(7) Uani 1 1 d . . .
N1 N 0.6473(3) -0.2806(2) 0.31211(19) 0.0282(8) Uani 1 1 d . . .
C19 C 0.5738(5) -0.2615(3) 0.3741(3) 0.0391(12) Uani 1 1 d . B .
C18B C 0.5777(17) -0.3275(12) 0.4266(9) 0.0564(12) Uani 0.388(7) 1 d P B 2
H18A H 0.6625 -0.3415 0.4397 0.085 Uiso 0.388(7) 1 calc PR B 2
H18B H 0.5353 -0.3757 0.4075 0.085 Uiso 0.388(7) 1 calc PR B 2
H18C H 0.5378 -0.3087 0.4669 0.085 Uiso 0.388(7) 1 calc PR B 2
C20B C 0.4308(17) -0.2644(13) 0.3333(9) 0.0564(12) Uani 0.388(7) 1 d P B 2
H20A H 0.3697 -0.2577 0.3669 0.085 Uiso 0.388(7) 1 calc PR B 2
H20B H 0.4187 -0.3169 0.3100 0.085 Uiso 0.388(7) 1 calc PR B 2
H20C H 0.4226 -0.2203 0.2996 0.085 Uiso 0.388(7) 1 calc PR B 2
C23B C 0.4578(16) -0.1267(11) 0.3529(9) 0.0564(12) Uani 0.388(7) 1 d P B 2
H23A H 0.4681 -0.0685 0.3434 0.085 Uiso 0.388(7) 1 calc PR B 2
H23B H 0.3980 -0.1336 0.3872 0.085 Uiso 0.388(7) 1 calc PR B 2
H23C H 0.4294 -0.1548 0.3106 0.085 Uiso 0.388(7) 1 calc PR B 2
C20A C 0.4454(11) -0.2905(7) 0.3583(6) 0.0564(12) Uani 0.612(7) 1 d P B 1
H20D H 0.3955 -0.2759 0.3960 0.085 Uiso 0.612(7) 1 calc PR B 1
H20E H 0.4451 -0.3498 0.3524 0.085 Uiso 0.612(7) 1 calc PR B 1
H20F H 0.4119 -0.2646 0.3160 0.085 Uiso 0.612(7) 1 calc PR B 1
C23A C 0.5021(10) -0.1080(7) 0.3956(6) 0.0564(12) Uani 0.612(7) 1 d P B 1
H23D H 0.5389 -0.0540 0.4027 0.085 Uiso 0.612(7) 1 calc PR B 1
H23E H 0.4602 -0.1235 0.4362 0.085 Uiso 0.612(7) 1 calc PR B 1
H23F H 0.4436 -0.1064 0.3558 0.085 Uiso 0.612(7) 1 calc PR B 1
C22A C 0.7067(9) -0.1598(7) 0.4484(5) 0.0564(12) Uani 0.612(7) 1 d P B 1
H22D H 0.7728 -0.1981 0.4410 0.085 Uiso 0.612(7) 1 calc PR B 1
H22E H 0.6717 -0.1724 0.4919 0.085 Uiso 0.612(7) 1 calc PR B 1
H22F H 0.7386 -0.1041 0.4499 0.085 Uiso 0.612(7) 1 calc PR B 1
C18A C 0.6328(11) -0.3127(7) 0.4348(6) 0.0564(12) Uani 0.612(7) 1 d P B 1
H18D H 0.7140 -0.2913 0.4480 0.085 Uiso 0.612(7) 1 calc PR B 1
H18E H 0.6394 -0.3697 0.4207 0.085 Uiso 0.612(7) 1 calc PR B 1
H18F H 0.5820 -0.3093 0.4739 0.085 Uiso 0.612(7) 1 calc PR B 1
F1B F 0.8851(9) -0.0490(7) 0.0162(4) 0.0899(16) Uani 0.522(5) 1 d PU A 1
F2A F 0.8443(11) 0.0139(7) -0.0036(5) 0.0899(16) Uani 0.522(5) 1 d PU A 2
F3A F 0.6851(10) -0.0579(7) -0.0501(5) 0.0899(16) Uani 0.522(5) 1 d PU A 2

loop_
_atom_site_aniso_label
_atom_site_aniso_U_11
_atom_site_aniso_U_22
_atom_site_aniso_U_33
_atom_site_aniso_U_23
_atom_site_aniso_U_13
_atom_site_aniso_U_12
Y1 0.0271(3) 0.0209(3) 0.0266(3) -0.00194(15) 0.00186(18) 0.00013(16)
O3 0.0337(17) 0.0302(17) 0.0321(17) 0.0009(13) 0.0053(14) 0.0067(14)
O6 0.0369(18) 0.0348(19) 0.0376(18) -0.0118(15) 0.0080(15) -0.0076(15)
O2 0.0362(17) 0.0245(17) 0.0360(18) 0.0016(13) 0.0004(14) -0.0018(14)
O5 0.0331(17) 0.0420(19) 0.0294(18) -0.0055(14) 0.0017(14) -0.0071(14)
F8 0.0588(19) 0.0288(15) 0.0490(17) 0.0075(13) -0.0056(14) -0.0061(13)
O7 0.0293(17) 0.0348(18) 0.047(2) -0.0005(15) 0.0020(15) 0.0043(14)
O4 0.0325(17) 0.0306(17) 0.0314(17) 0.0034(13) 0.0009(13) 0.0034(14)
O8 0.0433(19) 0.0317(18) 0.0300(17) -0.0055(13) -0.0050(15) -0.0013(15)
F9 0.0405(17) 0.067(2) 0.063(2) 0.0236(17) -0.0115(15) 0.0073(15)
F7 0.068(2) 0.0461(18) 0.0301(15) 0.0040(13) -0.0067(14) 0.0015(15)
C17 0.025(2) 0.023(2) 0.029(2) 0.0021(17) -0.0034(18) 0.0040(17)
N2 0.0304(19) 0.0208(19) 0.0282(19) -0.0016(14) 0.0020(15) -0.0010(15)
F12 0.075(2) 0.0467(18) 0.059(2) 0.0144(15) 0.0402(18) 0.0137(16)
C9 0.044(3) 0.036(3) 0.038(3) -0.010(2) 0.008(2) -0.005(2)
F17 0.0441(18) 0.042(2) 0.111(3) -0.0058(18) 0.0168(19) 0.0100(15)
C3 0.025(2) 0.029(2) 0.041(3) 0.0003(19) 0.001(2) 0.0060(18)
F13 0.118(3) 0.052(2) 0.058(2) -0.0282(17) -0.029(2) 0.011(2)
C4 0.034(2) 0.020(2) 0.033(2) 0.0028(18) -0.007(2) -0.0011(18)
C5 0.034(3) 0.036(3) 0.036(3) 0.002(2) -0.009(2) -0.003(2)
C2 0.032(2) 0.024(2) 0.035(3) -0.0029(18) 0.0046(19) -0.0013(19)
F5 0.063(2) 0.134(4) 0.053(2) -0.025(2) -0.0009(18) -0.051(2)
C8 0.046(3) 0.053(3) 0.031(3) -0.007(2) 0.004(2) -0.011(3)
F10 0.065(2) 0.100(3) 0.091(3) 0.033(2) 0.046(2) 0.044(2)
C7 0.032(2) 0.043(3) 0.030(3) -0.004(2) -0.002(2) -0.005(2)
F6 0.046(2) 0.124(4) 0.100(3) -0.057(3) 0.032(2) -0.034(2)
F4 0.077(3) 0.066(3) 0.094(3) 0.003(2) 0.001(2) -0.033(2)
C16 0.032(2) 0.027(2) 0.033(2) 0.0046(18) 0.0025(19) 0.0042(18)
C1 0.048(3) 0.033(3) 0.053(3) 0.001(2) 0.019(3) 0.006(2)
F16 0.067(2) 0.057(3) 0.222(6) 0.023(3) 0.077(3) 0.006(2)
F14 0.168(5) 0.101(4) 0.035(2) -0.004(2) 0.005(2) -0.026(3)
F15 0.112(4) 0.109(4) 0.089(3) -0.043(3) -0.067(3) 0.019(3)
F11 0.126(3) 0.063(2) 0.065(2) -0.0317(19) 0.050(2) -0.025(2)
F3B 0.098(4) 0.112(4) 0.066(2) -0.035(3) 0.046(2) -0.028(3)
C6 0.041(3) 0.069(4) 0.044(3) -0.019(3) 0.000(3) -0.011(3)
C14 0.052(3) 0.031(3) 0.038(3) 0.003(2) -0.014(2) -0.008(2)
C13 0.043(3) 0.042(3) 0.064(4) 0.000(3) -0.018(3) 0.000(2)
F2B 0.098(4) 0.112(4) 0.066(2) -0.035(3) 0.046(2) -0.028(3)
C12 0.031(2) 0.026(3) 0.067(4) 0.007(2) 0.000(2) -0.003(2)
C22B 0.060(3) 0.058(3) 0.053(3) -0.001(2) 0.021(3) 0.005(2)
C10 0.070(4) 0.056(4) 0.056(4) -0.027(3) 0.022(3) -0.025(3)
C21 0.058(3) 0.034(3) 0.038(3) -0.005(2) 0.023(2) -0.005(2)
F18 0.046(2) 0.114(4) 0.166(5) -0.023(3) -0.036(3) 0.030(2)
C11 0.035(3) 0.041(3) 0.106(5) -0.002(3) 0.003(3) 0.001(2)
F1A 0.098(4) 0.112(4) 0.066(2) -0.035(3) 0.046(2) -0.028(3)
C15 0.083(5) 0.056(4) 0.043(3) -0.010(3) -0.025(3) 0.001(3)
O1 0.0360(18) 0.0212(17) 0.0466(19) -0.0019(14) 0.0046(15) 0.0042(13)
N1 0.0274(19) 0.023(2) 0.035(2) -0.0004(15) 0.0037(16) 0.0025(15)
C19 0.044(3) 0.032(3) 0.044(3) 0.008(2) 0.020(2) 0.004(2)
C18B 0.060(3) 0.058(3) 0.053(3) -0.001(2) 0.021(3) 0.005(2)
C20B 0.060(3) 0.058(3) 0.053(3) -0.001(2) 0.021(3) 0.005(2)
C23B 0.060(3) 0.058(3) 0.053(3) -0.001(2) 0.021(3) 0.005(2)
C20A 0.060(3) 0.058(3) 0.053(3) -0.001(2) 0.021(3) 0.005(2)
C23A 0.060(3) 0.058(3) 0.053(3) -0.001(2) 0.021(3) 0.005(2)
C22A 0.060(3) 0.058(3) 0.053(3) -0.001(2) 0.021(3) 0.005(2)
C18A 0.060(3) 0.058(3) 0.053(3) -0.001(2) 0.021(3) 0.005(2)
F1B 0.098(4) 0.112(4) 0.066(2) -0.035(3) 0.046(2) -0.028(3)
F2A 0.098(4) 0.112(4) 0.066(2) -0.035(3) 0.046(2) -0.028(3)
F3A 0.098(4) 0.112(4) 0.066(2) -0.035(3) 0.046(2) -0.028(3)

loop_
_atom_type_symbol
_atom_type_description
_atom_type_scat_dispersion_real
_atom_type_scat_dispersion_imag
_atom_type_scat_source
C C 0.0033 0.0016 'International Tables Vol C Tables 4.2.6.8 and 6.1.1.4'
H H 0.0000 0.0000 'International Tables Vol C Tables 4.2.6.8 and 6.1.1.4'
F F 0.0171 0.0103 'International Tables Vol C Tables 4.2.6.8 and 6.1.1.4'
N N 0.0061 0.0033 'International Tables Vol C Tables 4.2.6.8 and 6.1.1.4'
O O 0.0106 0.0060 'International Tables Vol C Tables 4.2.6.8 and 6.1.1.4'
Y Y -2.7962 3.5667 'International Tables Vol C Tables 4.2.6.8 and 6.1.1.4'

loop_
_geom_angle_atom_site_label_1
_geom_angle_atom_site_label_2
_geom_angle_atom_site_label_3
_geom_angle
_geom_angle_site_symmetry_3
O7 Y1 O4 137.55(11) .
O7 Y1 O8 75.24(12) .
O4 Y1 O8 115.10(11) .
O7 Y1 O2 73.36(11) .
O4 Y1 O2 148.60(11) .
O8 Y1 O2 72.21(11) .
O7 Y1 O6 74.34(12) .
O4 Y1 O6 78.42(11) .
O8 Y1 O6 145.36(11) .
O2 Y1 O6 113.71(11) .
O7 Y1 O5 116.19(12) .
O4 Y1 O5 84.74(12) .
O8 Y1 O5 137.49(11) .
O2 Y1 O5 72.79(11) .
O6 Y1 O5 72.33(11) .
O7 Y1 O3 144.43(11) .
O4 Y1 O3 72.24(11) .
O8 Y1 O3 73.05(11) .
O2 Y1 O3 81.92(11) .
O6 Y1 O3 140.33(11) .
O5 Y1 O3 78.85(11) .
O7 Y1 O1 71.22(11) 2_655
O4 Y1 O1 73.08(11) 2_655
O8 Y1 O1 73.30(11) 2_655
O2 Y1 O1 135.44(11) 2_655
O6 Y1 O1 81.52(11) 2_655
O5 Y1 O1 148.63(11) 2_655
O3 Y1 O1 113.61(11) 2_655
C2 O3 Y1 135.8(3) .
C9 O6 Y1 135.5(3) .
N2 O2 Y1 144.7(3) .
C7 O5 Y1 135.4(3) .
C12 O7 Y1 132.9(3) .
C4 O4 Y1 135.9(3) .
C14 O8 Y1 132.9(3) .
N2 C17 N1 108.2(4) .
N2 C17 C16 126.7(4) .
N1 C17 C16 125.1(4) .
O2 N2 C17 124.5(4) .
O2 N2 C21 121.2(3) .
C17 N2 C21 113.9(4) .
O6 C9 C8 127.7(5) .
O6 C9 C10 115.5(5) .
C8 C9 C10 116.8(5) .
C4 C3 C2 119.8(4) .
O4 C4 C3 128.0(4) .
O4 C4 C5 114.2(4) .
C3 C4 C5 117.6(4) .
F9 C5 F7 107.9(4) .
F9 C5 F8 107.3(4) .
F7 C5 F8 106.9(4) .
F9 C5 C4 113.6(4) .
F7 C5 C4 111.4(4) .
F8 C5 C4 109.5(4) .
O3 C2 C3 127.7(4) .
O3 C2 C1 114.8(4) .
C3 C2 C1 117.3(4) .
C9 C8 C7 120.6(5) .
O5 C7 C8 127.7(4) .
O5 C7 C6 113.8(4) .
C8 C7 C6 118.2(4) .
F12 C1 F10 107.0(4) .
F12 C1 F11 107.3(5) .
F10 C1 F11 106.6(5) .
F12 C1 C2 113.1(4) .
F10 C1 C2 113.2(5) .
F11 C1 C2 109.3(4) .
F6 C6 F5 108.9(5) .
F6 C6 F4 107.5(5) .
F5 C6 F4 106.6(5) .
F6 C6 C7 112.3(5) .
F5 C6 C7 113.1(5) .
F4 C6 C7 108.2(4) .
O8 C14 C13 128.2(5) .
O8 C14 C15 112.5(5) .
C13 C14 C15 119.3(5) .
C12 C13 C14 122.1(5) .
O7 C12 C13 128.5(5) .
O7 C12 C11 112.7(5) .
C13 C12 C11 118.7(5) .
F3B C10 F2A 122.2(8) .
F3B C10 F1B 106.8(8) .
F2A C10 F1B 52.9(7) .
F3B C10 F3A 35.7(7) .
F2A C10 F3A 113.0(8) .
F1B C10 F3A 132.1(7) .
F3B C10 F1A 67.0(7) .
F2A C10 F1A 103.4(9) .
F1B C10 F1A 52.8(6) .
F3A C10 F1A 102.6(7) .
F3B C10 F2B 107.6(9) .
F2A C10 F2B 46.0(6) .
F1B C10 F2B 98.4(7) .
F3A C10 F2B 78.4(7) .
F1A C10 F2B 142.5(7) .
F3B C10 C9 120.1(7) .
F2A C10 C9 117.3(6) .
F1B C10 C9 113.5(6) .
F3A C10 C9 112.7(6) .
F1A C10 C9 105.8(6) .
F2B C10 C9 108.1(6) .
C22B C21 C23A 67.0(8) .
C22B C21 N2 116.0(7) .
C23A C21 N2 113.0(6) .
C22B C21 C19 131.5(8) .
C23A C21 C19 123.8(6) .
N2 C21 C19 102.5(3) .
C22B C21 C22A 40.9(7) .
C23A C21 C22A 107.9(6) .
N2 C21 C22A 100.8(5) .
C19 C21 C22A 106.2(5) .
C22B C21 C23B 101.2(9) .
C23A C21 C23B 34.2(6) .
N2 C21 C23B 97.8(6) .
C19 C21 C23B 101.4(7) .
C22A C21 C23B 142.1(7) .
F17 C11 F16 109.2(6) .
F17 C11 F18 105.7(5) .
F16 C11 F18 107.1(5) .
F17 C11 C12 112.0(5) .
F16 C11 C12 110.4(5) .
F18 C11 C12 112.2(6) .
F13 C15 F14 107.1(6) .
F13 C15 F15 106.9(5) .
F14 C15 F15 106.5(5) .
F13 C15 C14 111.3(5) .
F14 C15 C14 111.0(5) .
F15 C15 C14 113.6(6) .
N1 O1 Y1 142.7(3) 2_645
O1 N1 C17 125.2(4) .
O1 N1 C19 121.3(3) .
C17 N1 C19 113.4(4) .
C18B C19 C20A 84.0(9) .
C18B C19 N1 113.8(8) .
C20A C19 N1 108.1(6) .
C18B C19 C21 129.0(9) .
C20A C19 C21 119.0(6) .
N1 C19 C21 101.7(3) .
C18B C19 C18A 25.0(7) .
C20A C19 C18A 108.9(7) .
N1 C19 C18A 106.1(5) .
C21 C19 C18A 112.0(6) .
C18B C19 C20B 106.5(10) .
C20A C19 C20B 22.5(6) .
N1 C19 C20B 98.1(7) .
C21 C19 C20B 103.2(8) .
C18A C19 C20B 131.4(8) .

loop_
_geom_bond_atom_site_label_1
_geom_bond_atom_site_label_2
_geom_bond_distance
_geom_bond_site_symmetry_2
Y1 O7 2.319(3) .
Y1 O4 2.324(3) .
Y1 O8 2.325(3) .
Y1 O2 2.327(3) .
Y1 O6 2.332(3) .
Y1 O5 2.333(3) .
Y1 O3 2.342(3) .
Y1 O1 2.346(3) 2_655
O3 C2 1.248(5) .
O6 C9 1.250(6) .
O2 N2 1.284(5) .
O5 C7 1.252(6) .
F8 C5 1.339(6) .
O7 C12 1.248(6) .
O4 C4 1.261(5) .
O8 C14 1.250(6) .
F9 C5 1.323(6) .
F7 C5 1.334(6) .
C17 N2 1.328(5) .
C17 N1 1.341(5) .
C17 C16 1.479(6) .
N2 C21 1.490(6) .
F12 C1 1.315(6) .
C9 C8 1.378(7) .
C9 C10 1.514(8) .
F17 C11 1.305(7) .
C3 C4 1.385(6) .
C3 C2 1.396(6) .
F13 C15 1.325(7) .
C4 C5 1.529(6) .
C2 C1 1.526(6) .
F5 C6 1.317(6) .
C8 C7 1.386(7) .
F10 C1 1.331(6) .
C7 C6 1.552(7) .
F6 C6 1.285(6) .
F4 C6 1.355(8) .
C1 F11 1.331(7) .
F16 C11 1.311(8) .
F14 C15 1.327(8) .
F15 C15 1.334(8) .
F3B C10 1.269(12) .
C14 C13 1.385(8) .
C14 C15 1.521(8) .
C13 C12 1.384(8) .
F2B C10 1.395(13) .
C12 C11 1.541(8) .
C22B C21 1.415(16) .
C10 F2A 1.291(11) .
C10 F1B 1.308(12) .
C10 F3A 1.358(13) .
C10 F1A 1.383(13) .
C21 C23A 1.448(11) .
C21 C19 1.530(7) .
C21 C22A 1.654(12) .
C21 C23B 1.725(17) .
F18 C11 1.346(8) .
O1 N1 1.284(5) .
O1 Y1 2.346(3) 2_645
N1 C19 1.506(6) .
C19 C18B 1.462(19) .
C19 C20A 1.476(13) .
C19 C18A 1.531(13) .
C19 C20B 1.685(19) .
